data_2243067
loop_
_publ_author_name
'Al-Refai, Mahmoud'
'Ali, Basem F.'
'Said, Ala'a B.'
'Geyer, Armin'
'Marsch, Michael'
'Harms, Klaus'

_publ_section_title
;
 Synthesis, characterization, crystal structure and supramolecularity of
 ethyl (<i>E</i>)-2-cyano-3-(3-methylthiophen-2-yl)acrylate and a new
 polymorph of ethyl (<i>E</i>)-2-cyano-3-(thiophen-2-yl)acrylate
;
_journal_issue 9
_journal_name_full 'Acta Crystallographica Section E'
_journal_page_first 1357
_journal_page_last 1361
_journal_paper_doi 10.1107/S2056989019011435
_journal_volume 75
_journal_year 2019
_chemical_formula_iupac 'C11 H11 N O2 S'
_chemical_formula_moiety 'C11 H11 N O2 S'
_chemical_formula_sum 'C11 H11 N O2 S'
_chemical_formula_weight 221.27
_chemical_name_systematic
;
Ethyl (<i>E</i>)-2-cyano-3-(3-methylthiophen-2-yl)acrylate
;
_space_group_crystal_system triclinic
_space_group_IT_number 2
_space_group_name_Hall '-P 1'
_space_group_name_H-M_alt 'P -1'
_symmetry_space_group_name_Hall '-P 1'
_symmetry_space_group_name_H-M 'P -1'
_atom_sites_solution_hydrogens geom
_atom_sites_solution_primary dual
_atom_sites_solution_secondary difmap
_audit_creation_method SHELXL-2018/3
_cell_angle_alpha 74.464(2)
_cell_angle_beta 74.179(2)
_cell_angle_gamma 85.073(2)
_cell_formula_units_Z 4
_cell_length_a 9.2784(2)
_cell_length_b 10.7925(3)
_cell_length_c 11.6696(2)
_cell_measurement_reflns_used 24144
_cell_measurement_temperature 100(2)
_cell_measurement_theta_max 76.58
_cell_measurement_theta_min 4.25
_cell_volume 1083.11(4)
_computing_cell_refinement
;
<i>X-AREA Recipe</i> (Stoe & Cie, 2015)
;
_computing_data_collection
;
<i>X-AREA Pilatus</i> (Stoe & Cie, 2016)
;
_computing_data_reduction
;
<i>X-AREA Integrate</i> (Stoe & Cie, 2016) and <i>LANA</i> (Stoe & Cie,
2016)
;
_computing_molecular_graphics 'DIAMOND (Crystal Impact, 2014)'
_computing_publication_material
;
X-AREA (Stoe & Cie, 2016)
;
_computing_structure_refinement
;
SHELXL2018 (Sheldrick, 2015b)
;
_computing_structure_solution
;
SHELXT2014 (Sheldrick, 2015a)
;
_diffrn_ambient_temperature 100(2)
_diffrn_detector_area_resol_mean 5.81
_diffrn_measured_fraction_theta_full 0.990
_diffrn_measured_fraction_theta_max 0.971
_diffrn_measurement_device_type 'Stoe STADIVARI'
_diffrn_measurement_method 'rotation method, \w scans'
_diffrn_radiation_type CuK\a
_diffrn_radiation_wavelength 1.54186
_diffrn_reflns_av_R_equivalents 0.0324
_diffrn_reflns_av_unetI/netI 0.0197
_diffrn_reflns_limit_h_max 11
_diffrn_reflns_limit_h_min -11
_diffrn_reflns_limit_k_max 13
_diffrn_reflns_limit_k_min -9
_diffrn_reflns_limit_l_max 14
_diffrn_reflns_limit_l_min -14
_diffrn_reflns_number 21624
_diffrn_reflns_theta_full 67.686
_diffrn_reflns_theta_max 76.117
_diffrn_reflns_theta_min 4.252
_diffrn_source 'GeniX 3D HF Cu'
_exptl_absorpt_coefficient_mu 2.492
_exptl_absorpt_correction_T_max 0.5456
_exptl_absorpt_correction_T_min 0.0741
_exptl_absorpt_correction_type multi-scan
_exptl_absorpt_process_details
;
(<i>LANA</i>; Stoe & Cie, 2016)
;
_exptl_crystal_colour colourless
_exptl_crystal_density_diffrn 1.357
_exptl_crystal_density_method 'not measured'
_exptl_crystal_description plate
_exptl_crystal_F_000 464
_exptl_crystal_size_max 0.26
_exptl_crystal_size_mid 0.24
_exptl_crystal_size_min 0.11
_refine_diff_density_max 0.366
_refine_diff_density_min -0.491
_refine_ls_extinction_method none
_refine_ls_goodness_of_fit_ref 1.104
_refine_ls_hydrogen_treatment constr
_refine_ls_matrix_type full
_refine_ls_number_parameters 275
_refine_ls_number_reflns 4399
_refine_ls_number_restraints 0
_refine_ls_restrained_S_all 1.104
_refine_ls_R_factor_all 0.0441
_refine_ls_R_factor_gt 0.0408
_refine_ls_shift/su_max 0.001
_refine_ls_shift/su_mean 0.000
_refine_ls_structure_factor_coef Fsqd
_refine_ls_weighting_details 'w=1/[\s^2^(Fo^2^)+(0.0848P)^2^+0.1177P] where P=(Fo^2^+2Fc^2^)/3'
_refine_ls_weighting_scheme calc
_refine_ls_wR_factor_gt 0.1192
_refine_ls_wR_factor_ref 0.1221
_reflns_number_gt 3911
_reflns_number_total 4399
_reflns_threshold_expression 'I > 2\s(I)'
_cod_data_source_file tx2012sup1.cif
_cod_data_source_block 1
_cod_database_code 2243067
_shelx_space_group_comment
;
The symmetry employed for this shelxl refinement is uniquely defined
by the following loop, which should always be used as a source of
symmetry information in preference to the above space-group names.
They are only intended as comments.
;
_shelx_estimated_absorpt_t_min 0.564
_shelx_estimated_absorpt_t_max 0.771

loop_
_space_group_symop_operation_xyz
'x, y, z'
'-x, -y, -z'

loop_
_atom_site_type_symbol
_atom_site_label
_atom_site_fract_x
_atom_site_fract_y
_atom_site_fract_z
_atom_site_U_iso_or_equiv
_atom_site_adp_type
_atom_site_calc_flag
_atom_site_occupancy
O O1 0.50743(12) 0.18612(11) -0.05309(9) 0.0282(2) Uani d 1
C C1 0.41104(16) 0.24976(14) -0.00171(13) 0.0244(3) Uani d 1
O O2 0.26787(11) 0.25753(11) -0.00683(9) 0.0272(2) Uani d 1
C C2 0.43611(16) 0.33079(14) 0.07627(13) 0.0241(3) Uani d 1
C C3 0.57815(16) 0.33732(14) 0.08609(13) 0.0237(3) Uani d 1
H H3 0.651544 0.290986 0.038820 0.028 Uiso calc 1
C C4 0.63437(16) 0.40276(14) 0.15613(13) 0.0237(3) Uani d 1
S S5 0.52472(4) 0.48985(3) 0.25473(3) 0.02482(13) Uani d 1
C C6 0.67767(17) 0.52373(15) 0.29500(13) 0.0279(3) Uani d 1
H H6 0.673143 0.573149 0.352151 0.033 Uiso calc 1
C C7 0.80743(16) 0.47210(15) 0.23616(13) 0.0271(3) Uani d 1
H H7 0.902616 0.481512 0.248382 0.033 Uiso calc 1
C C8 0.78481(16) 0.40304(14) 0.15496(13) 0.0253(3) Uani d 1
C C9 0.90876(16) 0.33949(15) 0.07698(14) 0.0288(3) Uani d 1
H H9A 1.002445 0.344255 0.098973 0.043 Uiso calc 1
H H9B 0.920518 0.383536 -0.010108 0.043 Uiso calc 1
H H9C 0.884318 0.249167 0.091128 0.043 Uiso calc 1
C C10 0.30968(16) 0.39583(15) 0.13711(13) 0.0260(3) Uani d 1
N N11 0.20792(14) 0.44850(13) 0.18585(12) 0.0307(3) Uani d 1
C C12 0.22775(17) 0.18030(16) -0.07799(14) 0.0293(3) Uani d 1
H H12A 0.311397 0.179597 -0.151655 0.035 Uiso calc 1
H H12B 0.138713 0.218888 -0.106211 0.035 Uiso calc 1
C C13 0.19407(17) 0.04420(16) -0.00130(15) 0.0335(3) Uani d 1
H H13A 0.154960 -0.003295 -0.046871 0.050 Uiso calc 1
H H13B 0.119282 0.045515 0.076064 0.050 Uiso calc 1
H H13C 0.286108 0.002013 0.016692 0.050 Uiso calc 1
O O14 0.39990(12) 0.67602(12) 0.40403(10) 0.0326(3) Uani d 1
C C14 0.29946(16) 0.72830(15) 0.46523(13) 0.0262(3) Uani d 1
O O15 0.15438(11) 0.72446(11) 0.46857(10) 0.0285(2) Uani d 1
C C15 0.32273(16) 0.80391(14) 0.54804(13) 0.0251(3) Uani d 1
C C16 0.46568(16) 0.81134(14) 0.55532(12) 0.0246(3) Uani d 1
H H16 0.538142 0.766223 0.506059 0.029 Uiso calc 1
C C17 0.52508(16) 0.87543(14) 0.62444(13) 0.0245(3) Uani d 1
S S18 0.42127(4) 0.96642(3) 0.72124(3) 0.02552(13) Uani d 1
C C19 0.57711(17) 0.99953(15) 0.75821(13) 0.0282(3) Uani d 1
H H19 0.575810 1.050830 0.813150 0.034 Uiso calc 1
C C20 0.70388(17) 0.94398(15) 0.69991(13) 0.0279(3) Uani d 1
H H20 0.800387 0.952569 0.710077 0.033 Uiso calc 1
C C22 0.79644(17) 0.80089(16) 0.54916(14) 0.0306(3) Uani d 1
H H22A 0.894192 0.818438 0.558037 0.046 Uiso calc 1
H H22B 0.796091 0.829397 0.462132 0.046 Uiso calc 1
H H22C 0.777504 0.708354 0.579387 0.046 Uiso calc 1
C C21 0.67641(16) 0.87201(15) 0.62249(13) 0.0258(3) Uani d 1
C C23 0.19658(16) 0.86371(15) 0.61513(13) 0.0271(3) Uani d 1
N N24 0.09612(15) 0.91263(14) 0.67014(12) 0.0324(3) Uani d 1
C C26 0.11875(17) 0.65600(15) 0.38777(14) 0.0300(3) Uani d 1
H H26A 0.017243 0.619428 0.424811 0.036 Uiso calc 1
H H26B 0.191159 0.584110 0.378726 0.036 Uiso calc 1
C C27 0.12498(19) 0.74571(17) 0.26288(14) 0.0360(4) Uani d 1
H H27A 0.092643 0.700287 0.212052 0.054 Uiso calc 1
H H27B 0.227878 0.775245 0.222919 0.054 Uiso calc 1
H H27C 0.058482 0.819932 0.272496 0.054 Uiso calc 1

loop_
_atom_site_aniso_label
_atom_site_aniso_U_11
_atom_site_aniso_U_22
_atom_site_aniso_U_33
_atom_site_aniso_U_12
_atom_site_aniso_U_13
_atom_site_aniso_U_23
O1 0.0258(5) 0.0336(6) 0.0305(5) 0.0029(4) -0.0085(4) -0.0166(4)
C1 0.0237(7) 0.0275(8) 0.0244(6) 0.0005(5) -0.0079(5) -0.0096(6)
O2 0.0232(5) 0.0346(6) 0.0320(5) 0.0020(4) -0.0115(4) -0.0185(4)
C2 0.0237(7) 0.0268(8) 0.0249(6) 0.0014(5) -0.0086(5) -0.0101(6)
C3 0.0238(7) 0.0258(7) 0.0237(6) 0.0005(5) -0.0065(5) -0.0098(5)
C4 0.0230(7) 0.0265(8) 0.0253(6) 0.0019(5) -0.0076(5) -0.0121(5)
S5 0.0228(2) 0.0302(2) 0.0267(2) 0.00155(14) -0.00801(14) -0.01489(15)
C6 0.0293(7) 0.0315(8) 0.0290(7) -0.0017(6) -0.0115(6) -0.0135(6)
C7 0.0253(7) 0.0313(8) 0.0291(7) -0.0012(6) -0.0101(6) -0.0115(6)
C8 0.0244(7) 0.0282(8) 0.0251(6) 0.0002(5) -0.0071(5) -0.0095(6)
C9 0.0226(7) 0.0357(9) 0.0311(7) 0.0029(6) -0.0068(6) -0.0149(6)
C10 0.0256(7) 0.0302(8) 0.0280(6) 0.0005(6) -0.0117(5) -0.0126(6)
N11 0.0263(6) 0.0384(8) 0.0342(6) 0.0030(5) -0.0103(5) -0.0190(6)
C12 0.0282(7) 0.0361(9) 0.0325(7) 0.0023(6) -0.0134(6) -0.0188(6)
C13 0.0303(7) 0.0382(9) 0.0393(8) -0.0019(6) -0.0111(6) -0.0194(7)
O14 0.0289(5) 0.0416(7) 0.0359(6) 0.0049(5) -0.0102(4) -0.0239(5)
C14 0.0258(7) 0.0296(8) 0.0264(7) 0.0007(6) -0.0088(5) -0.0105(6)
O15 0.0249(5) 0.0360(6) 0.0312(5) -0.0003(4) -0.0092(4) -0.0175(4)
C15 0.0252(7) 0.0285(8) 0.0248(6) 0.0017(5) -0.0076(5) -0.0116(5)
C16 0.0255(7) 0.0277(8) 0.0232(6) 0.0005(5) -0.0068(5) -0.0106(5)
C17 0.0247(7) 0.0278(8) 0.0242(6) 0.0014(5) -0.0068(5) -0.0121(5)
S18 0.0248(2) 0.0310(2) 0.0255(2) 0.00185(14) -0.00731(14) -0.01494(15)
C19 0.0319(7) 0.0306(8) 0.0273(7) -0.0015(6) -0.0111(6) -0.0124(6)
C20 0.0281(7) 0.0322(8) 0.0283(7) -0.0023(6) -0.0108(6) -0.0119(6)
C22 0.0261(7) 0.0364(9) 0.0325(7) 0.0043(6) -0.0077(6) -0.0158(6)
C21 0.0245(7) 0.0294(8) 0.0259(7) 0.0005(6) -0.0073(5) -0.0105(6)
C23 0.0268(7) 0.0312(8) 0.0278(7) 0.0002(6) -0.0105(6) -0.0117(6)
N24 0.0272(6) 0.0403(8) 0.0342(7) 0.0025(5) -0.0078(5) -0.0178(6)
C26 0.0300(7) 0.0338(9) 0.0337(8) -0.0012(6) -0.0112(6) -0.0179(6)
C27 0.0377(8) 0.0441(10) 0.0341(8) -0.0029(7) -0.0139(6) -0.0179(7)

loop_
_atom_type_symbol
_atom_type_description
_atom_type_scat_dispersion_real
_atom_type_scat_dispersion_imag
_atom_type_scat_source
C C 0.0181 0.0091 'International Tables Vol C Tables 4.2.6.8 and 6.1.1.4'
H H 0.0000 0.0000 'International Tables Vol C Tables 4.2.6.8 and 6.1.1.4'
N N 0.0311 0.0180 'International Tables Vol C Tables 4.2.6.8 and 6.1.1.4'
O O 0.0492 0.0322 'International Tables Vol C Tables 4.2.6.8 and 6.1.1.4'
S S 0.3331 0.5567 'International Tables Vol C Tables 4.2.6.8 and 6.1.1.4'

loop_
_geom_angle_atom_site_label_1
_geom_angle_atom_site_label_2
_geom_angle_atom_site_label_3
_geom_angle
O1 C1 O2 124.91(13)
O1 C1 C2 124.13(13)
O2 C1 C2 110.96(12)
C1 O2 C12 116.44(11)
C3 C2 C10 123.99(13)
C3 C2 C1 117.90(13)
C10 C2 C1 118.10(12)
C2 C3 C4 130.33(14)
C2 C3 H3 114.8
C4 C3 H3 114.8
C8 C4 C3 123.93(13)
C8 C4 S5 111.36(10)
C3 C4 S5 124.71(11)
C6 S5 C4 91.34(7)
C7 C6 S5 112.77(11)
C7 C6 H6 123.6
S5 C6 H6 123.6
C6 C7 C8 112.84(13)
C6 C7 H7 123.6
C8 C7 H7 123.6
C4 C8 C7 111.68(13)
C4 C8 C9 124.57(13)
C7 C8 C9 123.75(13)
C8 C9 H9A 109.5
C8 C9 H9B 109.5
H9A C9 H9B 109.5
C8 C9 H9C 109.5
H9A C9 H9C 109.5
H9B C9 H9C 109.5
N11 C10 C2 179.8(2)
O2 C12 C13 110.63(12)
O2 C12 H12A 109.5
C13 C12 H12A 109.5
O2 C12 H12B 109.5
C13 C12 H12B 109.5
H12A C12 H12B 108.1
C12 C13 H13A 109.5
C12 C13 H13B 109.5
H13A C13 H13B 109.5
C12 C13 H13C 109.5
H13A C13 H13C 109.5
H13B C13 H13C 109.5
O14 C14 O15 124.76(13)
O14 C14 C15 123.55(13)
O15 C14 C15 111.68(12)
C14 O15 C26 116.44(11)
C16 C15 C23 123.75(13)
C16 C15 C14 117.06(13)
C23 C15 C14 119.19(12)
C15 C16 C17 130.94(14)
C15 C16 H16 114.5
C17 C16 H16 114.5
C21 C17 C16 123.66(14)
C21 C17 S18 111.12(11)
C16 C17 S18 125.22(11)
C19 S18 C17 91.77(7)
C20 C19 S18 112.44(11)
C20 C19 H19 123.8
S18 C19 H19 123.8
C19 C20 C21 113.02(13)
C19 C20 H20 123.5
C21 C20 H20 123.5
C21 C22 H22A 109.5
C21 C22 H22B 109.5
H22A C22 H22B 109.5
C21 C22 H22C 109.5
H22A C22 H22C 109.5
H22B C22 H22C 109.5
C17 C21 C20 111.66(13)
C17 C21 C22 124.81(13)
C20 C21 C22 123.53(13)
N24 C23 C15 178.96(15)
O15 C26 C27 110.46(12)
O15 C26 H26A 109.6
C27 C26 H26A 109.6
O15 C26 H26B 109.6
C27 C26 H26B 109.6
H26A C26 H26B 108.1
C26 C27 H27A 109.5
C26 C27 H27B 109.5
H27A C27 H27B 109.5
C26 C27 H27C 109.5
H27A C27 H27C 109.5
H27B C27 H27C 109.5

loop_
_geom_bond_atom_site_label_1
_geom_bond_atom_site_label_2
_geom_bond_distance
O1 C1 1.2057(17)
C1 O2 1.3404(17)
C1 C2 1.4912(19)
O2 C12 1.4545(16)
C2 C3 1.363(2)
C2 C10 1.4298(19)
C3 C4 1.4296(19)
C3 H3 0.9500
C4 C8 1.3925(19)
C4 S5 1.7375(14)
S5 C6 1.7068(14)
C6 C7 1.368(2)
C6 H6 0.9500
C7 C8 1.4181(19)
C7 H7 0.9500
C8 C9 1.4997(19)
C9 H9A 0.9800
C9 H9B 0.9800
C9 H9C 0.9800
C10 N11 1.1517(19)
C12 C13 1.509(2)
C12 H12A 0.9900
C12 H12B 0.9900
C13 H13A 0.9800
C13 H13B 0.9800
C13 H13C 0.9800
O14 C14 1.2081(18)
C14 O15 1.3399(17)
C14 C15 1.4876(19)
O15 C26 1.4593(16)
C15 C16 1.3625(19)
C15 C23 1.428(2)
C16 C17 1.4282(19)
C16 H16 0.9500
C17 C21 1.3955(19)
C17 S18 1.7339(14)
S18 C19 1.7076(15)
C19 C20 1.366(2)
C19 H19 0.9500
C20 C21 1.421(2)
C20 H20 0.9500
C22 C21 1.499(2)
C22 H22A 0.9800
C22 H22B 0.9800
C22 H22C 0.9800
C23 N24 1.153(2)
C26 C27 1.508(2)
C26 H26A 0.9900
C26 H26B 0.9900
C27 H27A 0.9800
C27 H27B 0.9800
C27 H27C 0.9800

loop_
_geom_hbond_atom_site_label_D
_geom_hbond_atom_site_label_H
_geom_hbond_atom_site_label_A
_geom_hbond_site_symmetry_A
_geom_hbond_distance_DH
_geom_hbond_distance_HA
_geom_hbond_distance_DA
_geom_hbond_angle_DHA
_geom_hbond_publ_flag
C3 H3 O1 . 0.95 2.43 2.8136(19) 104 yes
C16 H16 O14 . 0.95 2.38 2.7829(19) 105 yes
C19 H19 O1 1_566 0.95 2.34 3.2708(19) 165 yes
C22 H22A O15 1_655 0.98 2.59 3.292(2) 128 yes

loop_
_geom_torsion_atom_site_label_1
_geom_torsion_atom_site_label_2
_geom_torsion_atom_site_label_3
_geom_torsion_atom_site_label_4
_geom_torsion
O1 C1 O2 C12 1.4(2)
C2 C1 O2 C12 -178.63(12)
O1 C1 C2 C3 2.7(2)
O2 C1 C2 C3 -177.20(13)
O1 C1 C2 C10 -176.67(14)
O2 C1 C2 C10 3.39(18)
C10 C2 C3 C4 1.6(3)
C1 C2 C3 C4 -177.78(14)
C2 C3 C4 C8 -178.52(15)
C2 C3 C4 S5 2.4(2)
C8 C4 S5 C6 -0.81(12)
C3 C4 S5 C6 178.37(14)
C4 S5 C6 C7 0.29(12)
S5 C6 C7 C8 0.30(17)
C3 C4 C8 C7 -178.06(14)
S5 C4 C8 C7 1.12(16)
C3 C4 C8 C9 2.5(2)
S5 C4 C8 C9 -178.36(12)
C6 C7 C8 C4 -0.93(19)
C6 C7 C8 C9 178.56(14)
C1 O2 C12 C13 83.60(15)
O14 C14 O15 C26 -2.6(2)
C15 C14 O15 C26 178.16(12)
O14 C14 C15 C16 -1.2(2)
O15 C14 C15 C16 178.04(13)
O14 C14 C15 C23 179.03(15)
O15 C14 C15 C23 -1.8(2)
C23 C15 C16 C17 -0.5(3)
C14 C15 C16 C17 179.71(15)
C15 C16 C17 C21 179.19(16)
C15 C16 C17 S18 -0.6(2)
C21 C17 S18 C19 0.10(12)
C16 C17 S18 C19 179.92(14)
C17 S18 C19 C20 -0.07(13)
S18 C19 C20 C21 0.02(18)
C16 C17 C21 C20 -179.93(14)
S18 C17 C21 C20 -0.11(17)
C16 C17 C21 C22 -0.4(2)
S18 C17 C21 C22 179.43(12)
C19 C20 C21 C17 0.1(2)
C19 C20 C21 C22 -179.49(14)
C14 O15 C26 C27 -88.66(16)

_cod_database_fobs_code 2243067
